data_8101457
loop_
_publ_author_name
'Reiner, Christof'
'Deiseroth, Hans J\"org'

_publ_section_title
;
Crystal structure of cesium heptaindium nonasulfide, CsIn~7~S~9~
;
_journal_issue 1
_journal_name_full 'Zeitschrift f\"ur Kristallographie - New Crystal Structures'
_journal_page_first 13
_journal_page_last 13
_journal_volume 214
_journal_year 1999
_chemical_formula_structural 'Cs in 7 S9'
_chemical_formula_sum 'Cs In7 S9'
_chemical_formula_weight 1225.19
_space_group_IT_number 59
_symmetry_cell_setting orthorhombic
_symmetry_space_group_name_Hall '-P 2ab 2a'
_symmetry_space_group_name_H-M 'P m m n :2'
_cell_angle_alpha 90.00
_cell_angle_beta 90.00
_cell_angle_gamma 90.00
_cell_formula_units_Z 2
_cell_length_a 24.744(5)
_cell_length_b 3.9130(10)
_cell_length_c 8.974(2)
_cell_measurement_temperature 293(2)
_cell_volume 868.9(3)
_diffrn_ambient_temperature 293(2)
_exptl_crystal_density_diffrn 4.683
_refine_ls_R_factor_obs 0.0190
_refine_ls_wR_factor_obs 0.0393
_cod_original_sg_symbol_H-M 'P m m n'
_cod_database_code 8101457

loop_
_symmetry_equiv_pos_as_xyz
'x, y, z'
'-x+1/2, -y+1/2, z'
'-x, y+1/2, -z'
'x+1/2, -y, -z'
'-x, -y, -z'
'x-1/2, y-1/2, -z'
'x, -y-1/2, z'
'-x-1/2, y, z'

loop_
_atom_site_aniso_label
_atom_site_aniso_U_11
_atom_site_aniso_U_22
_atom_site_aniso_U_33
_atom_site_aniso_U_23
_atom_site_aniso_U_13
_atom_site_aniso_U_12
In1 0.0150(3) 0.0097(2) 0.0153(3) 0.000 0.000 0.000
In2 0.0172(2) 0.0094(2) 0.0114(2) 0.000 0.00257(14) 0.000
In3 0.0163(2) 0.0143(2) 0.0097(2) 0.000 -0.00118(14) 0.000
In4 0.0290(3) 0.0119(2) 0.0117(2) 0.000 0.0067(2) 0.000
S1 0.045(2) 0.0101(9) 0.0139(9) 0.000 0.000 0.000
S2 0.0127(7) 0.0105(5) 0.0088(5) 0.000 -0.0015(4) 0.000
S3 0.0179(7) 0.0104(6) 0.0122(6) 0.000 -0.0007(5) 0.000
S4 0.0140(7) 0.0126(6) 0.0148(6) 0.000 0.0000(5) 0.000
S5 0.0187(8) 0.0110(6) 0.0149(6) 0.000 0.0023(5) 0.000
Cs 0.0733(6) 0.0309(4) 0.0199(3) 0.000 0.000 0.000

loop_
_atom_site_label
_atom_site_type_symbol
_atom_site_fract_x
_atom_site_fract_y
_atom_site_fract_z
_atom_site_U_iso_or_equiv
_atom_site_thermal_displace_type
_atom_site_occupancy
_atom_site_calc_flag
_atom_site_refinement_flags
_atom_site_disorder_group
In1 In 0.2500 0.2500 0.15498(6) 0.0133(2) Uani 0.997(3) d SP .
In2 In 0.53578(2) -0.2500 0.33934(4) 0.01270(12) Uani 1 d S .
In3 In 0.38132(2) -0.2500 0.24773(4) 0.01343(12) Uani 1.000(3) d S .
In4 In 0.59707(2) -0.7500 0.05125(4) 0.01756(13) Uani 1.002(3) d SP .
S1 S 0.2500 -0.2500 -0.0023(2) 0.0228(7) Uani 0.998(9) d SP .
S2 S 0.44089(5) -0.2500 0.47111(13) 0.0107(4) Uani 1.003(6) d SP .
S3 S 0.50471(6) -0.7500 0.16903(14) 0.0135(4) Uani 1.012(7) d SP .
S4 S 0.32420(6) -0.7500 0.34114(14) 0.0138(4) Uani 1.025(7) d SP .
S5 S 0.36974(6) 0.2500 -0.20623(14) 0.0149(4) Uani 1.001(7) d SP .
Cs Cs 0.2500 -0.2500 -0.37525(7) 0.0414(3) Uani 0.958(3) d SP .

loop_
_geom_bond_atom_site_label_1
_geom_bond_atom_site_label_2
_geom_bond_distance
_geom_bond_site_symmetry_2
_geom_bond_publ_flag
In1 S1 2.4122(13) . ?
In1 S1 2.4122(13) 1_565 ?
In1 S4 2.4824(14) 1_565 ?
In1 S4 2.4824(14) 2_545 ?
In2 S3 2.5990(10) . ?
In2 S3 2.5990(10) 1_565 ?
In2 S5 2.625(2) 5_655 ?
In2 S2 2.6290(14) . ?
In2 S2 2.6561(9) 5_656 ?
In2 S2 2.6561(9) 5_646 ?
In3 S2 2.4882(13) . ?
In3 S4 2.5550(10) . ?
In3 S4 2.5550(10) 1_565 ?
In3 In4 2.7358(8) 5_645 ?
In4 S3 2.518(2) . ?
In4 S5 2.5371(10) 5_655 ?
In4 S5 2.5371(10) 5_645 ?
In4 In3 2.7358(8) 5_645 ?
S1 In1 2.4122(13) 1_545 ?
S1 Cs 3.347(2) . ?
S2 In2 2.6561(9) 5_656 ?
S2 In2 2.6561(9) 5_646 ?
S3 In2 2.5990(10) 1_545 ?
S4 In1 2.4824(14) 1_545 ?
S4 In3 2.5550(10) 1_545 ?
S4 Cs 3.6982(13) 1_556 ?
S4 Cs 3.6982(13) 1_546 ?
S5 In4 2.5371(10) 5_655 ?
S5 In4 2.5371(10) 5_645 ?
S5 In2 2.625(2) 5_655 ?
S5 Cs 3.8610(14) . ?
S5 Cs 3.8610(14) 1_565 ?
Cs S4 3.6982(13) 2_534 ?
Cs S4 3.6982(13) 1_554 ?
Cs S4 3.6982(13) 2_544 ?
Cs S4 3.6982(13) 1_564 ?
Cs S5 3.8610(14) 2_545 ?
Cs S5 3.8610(14) 1_545 ?
Cs S5 3.8610(14) 2 ?
Cs Cs 3.9130(10) 1_565 ?
Cs Cs 3.9130(10) 1_545 ?
